data_4022049
loop_
_publ_author_name
'David M. Hodgson'
'Bogdan \<Stefane'
'Timothy J. Miles'
'Jason Witherington'

_publ_contact_author_address
;
Faculty of Chemistry and Chemical Technology
University of Ljubljana
A\<sker\<ceva 5, P. O. Box 537
1000 Ljubljana
Slovenia
;
_publ_contact_author_email bogdan.stefane@fkkt.uni-lj.si
_publ_contact_author_name 'Bogdan \<Stefane'
_publ_section_title
;
 Organolithium-Induced Alkylative Ring Opening of
 Aziridines: Synthesis of Unsaturated Amino Alcohols and Ethers
;
_journal_name_full 'Journal of Organic Chemistry'
_journal_page_first 8510
_journal_page_last 8515
_journal_paper_doi 10.1021/jo0615201
_journal_volume 71
_journal_year 2006
_chemical_compound_source
;
synthesis as described
;
_chemical_formula_moiety ' C11 H13 N1 O3 S1 '
_chemical_formula_sum 'C11 H13 N O3 S'
_chemical_formula_weight 239.29
_chemical_melting_point 390.4(3)
_chemical_name_systematic
;
6-[(4-Methylphenyl)sulfonyl]-3-oxa-6-azabicyclo[3.1.0]hexane
;
_space_group_IT_number 14
_symmetry_cell_setting monoclinic
_symmetry_space_group_name_Hall '-P 2yn'
_symmetry_space_group_name_H-M 'P 1 21/n 1'
_atom_sites_solution_hydrogens geom
_atom_sites_solution_primary direct
_cell_angle_alpha 90
_cell_angle_beta 90.5392(14)
_cell_angle_gamma 90
_cell_formula_units_Z 4
_cell_length_a 6.0038(2)
_cell_length_b 8.1286(2)
_cell_length_c 23.0641(7)
_cell_measurement_reflns_used 9426
_cell_measurement_temperature 150
_cell_measurement_theta_max 28
_cell_measurement_theta_min 5
_cell_volume 1125.5
_computing_cell_refinement
;
KappaCCD software 'DENZO' (Otwinowski & Minor, 1996)
;
_computing_data_collection
;
KappaCCD software 'Collect' (Nonius, 2000)
;
_computing_data_reduction
;
KappaCCD software 'DENZO' (Otwinowski & Minor, 1996)
;
_computing_publication_material
;
CRYSTALS (Watkin et al, 2001)
;
_computing_structure_refinement
;
CRYSTALS (Watkin et al, 2001)
;
_computing_structure_solution 'SIR92 (Giacovazzo et al, 1992)'
_diffrn_ambient_temperature 150
_diffrn_measured_fraction_theta_max 0.986
_diffrn_measurement_device_type
;
Nonius KappaCCD
;
_diffrn_measurement_method \w
_diffrn_radiation_monochromator graphite
_diffrn_radiation_type 'Mo K\a'
_diffrn_radiation_wavelength 0.71073
_diffrn_reflns_av_R_equivalents 0.040
_diffrn_reflns_limit_h_max 7
_diffrn_reflns_limit_h_min -7
_diffrn_reflns_limit_k_max 10
_diffrn_reflns_limit_k_min -10
_diffrn_reflns_limit_l_max 29
_diffrn_reflns_limit_l_min -29
_diffrn_reflns_number 9426
_diffrn_reflns_theta_max 27.46
_diffrn_reflns_theta_min 5.32
_diffrn_standards_decay_% 0.00
_diffrn_standards_interval_count 0
_diffrn_standards_interval_time 0
_diffrn_standards_number 0
_exptl_absorpt_coefficient_mu 0.279
_exptl_absorpt_correction_T_max 0.96
_exptl_absorpt_correction_T_min 0.91
_exptl_absorpt_correction_type multi-scan
_exptl_absorpt_process_details
;
 Denzo/Scalepack (Otwinowski & Minor, 1996)
;
_exptl_crystal_colour ' colourless '
_exptl_crystal_density_diffrn 1.412
_exptl_crystal_description ' fragment '
_exptl_crystal_F_000 504.573
_exptl_crystal_size_max 0.35
_exptl_crystal_size_mid 0.20
_exptl_crystal_size_min 0.16
_refine_diff_density_max 0.43
_refine_diff_density_min -0.39
_refine_ls_extinction_method None
_refine_ls_goodness_of_fit_ref 1.0548
_refine_ls_hydrogen_treatment noref
_refine_ls_matrix_type full
_refine_ls_number_parameters 145
_refine_ls_number_reflns 1724
_refine_ls_R_factor_gt 0.0408
_refine_ls_shift/su_max 0.003528
_refine_ls_structure_factor_coef F
_refine_ls_weighting_details
;
Chebychev polynomial with 3 parameters (Carruthers & Watkin , 1979)
0.882    0.350    0.501
;
_refine_ls_weighting_scheme calc
_refine_ls_wR_factor_ref 0.0485
_reflns_limit_h_max 7
_reflns_limit_h_min -7
_reflns_limit_k_max 10
_reflns_limit_k_min 0
_reflns_limit_l_max 29
_reflns_limit_l_min 0
_reflns_number_gt 1724
_reflns_number_total 2517
_reflns_threshold_expression >3.00\s(I)
_cod_data_source_file jo0615201si20060808_124111_1.cif
_cod_depositor_comments
;
The following automatic conversions were performed:
'_symmetry_cell_setting' value 'Monoclinic' changed to 'monoclinic'
according to '/home/saulius/struct/CIF-dictionaries/cif_core.dic'
dictionary named 'cif_core.dic' version 2.4.1 from 2010-06-29.

Automatic conversion script
Id: cif_fix_enum 1527 2010-12-29 10:47:43Z saulius 

The following automatic conversions were performed:

'_chemical_melting_point' value '117-117.5 \%C' was changed to
'390.4(3)' - it was converted from degrees Celsius(C) to Kelvins(K),
the average value was taken and precision was estimated.

Automatic conversion script
Id: cif_fix_values 1646 2011-03-28 12:23:43Z adriana 
;
_cod_original_sg_symbol_H-M 'P 21/n'
_cod_original_formula_sum ' C11 H13 N1 O3 S1 '
_cod_database_code 4022049

loop_
_symmetry_equiv_pos_as_xyz
x,y,z
-x,-y,-z
-x+1/2,y+1/2,-z+1/2
x+1/2,-y+1/2,z+1/2

loop_
_atom_site_label
_atom_site_fract_x
_atom_site_fract_y
_atom_site_fract_z
_atom_site_U_iso_or_equiv
_atom_site_occupancy
_atom_site_adp_type
O1 -0.2610(3) -0.0222(2) 0.69112(7) 0.0326 1.0000 Uani
C1 -0.0450(4) -0.0684(3) 0.6697(1) 0.0297 1.0000 Uani
C2 0.1067(4) 0.0729(3) 0.68386(9) 0.0226 1.0000 Uani
C3 -0.0116(4) 0.1780(3) 0.72504(8) 0.0230 1.0000 Uani
C4 -0.2332(4) 0.0993(3) 0.73616(9) 0.0266 1.0000 Uani
N1 0.0079(3) 0.2305(2) 0.66277(7) 0.0208 1.0000 Uani
S1 0.18683(9) 0.38300(6) 0.65148(2) 0.0233 1.0000 Uani
O2 0.0530(3) 0.5277(2) 0.64403(8) 0.0359 1.0000 Uani
O3 0.3609(3) 0.3856(2) 0.69488(7) 0.0338 1.0000 Uani
C5 0.3035(4) 0.3268(3) 0.58496(9) 0.0217 1.0000 Uani
C6 0.1814(4) 0.3533(3) 0.5344(1) 0.0302 1.0000 Uani
C7 0.2745(5) 0.3111(3) 0.4815(1) 0.0362 1.0000 Uani
C8 0.4843(5) 0.2407(3) 0.47878(11) 0.0359 1.0000 Uani
C9 0.6019(4) 0.2140(3) 0.52997(12) 0.0369 1.0000 Uani
C10 0.5139(4) 0.2581(3) 0.5835(1) 0.0306 1.0000 Uani
C11 0.5859(6) 0.1945(4) 0.42130(13) 0.0567 1.0000 Uani
H11 0.0085 -0.1709 0.6893 0.0357 1.0000 Uiso
H12 -0.0519 -0.0866 0.6268 0.0357 1.0000 Uiso
H21 0.2580 0.0222 0.6811 0.0271 1.0000 Uiso
H31 0.0214 0.2325 0.7630 0.0276 1.0000 Uiso
H41 -0.2337 0.0458 0.7752 0.0320 1.0000 Uiso
H42 -0.3549 0.1831 0.7340 0.0320 1.0000 Uiso
H61 0.0286 0.4020 0.5360 0.0362 1.0000 Uiso
H71 0.1888 0.3320 0.4448 0.0434 1.0000 Uiso
H91 0.7528 0.1621 0.5285 0.0444 1.0000 Uiso
H101 0.6013 0.2403 0.6201 0.0367 1.0000 Uiso
H111 0.4792 0.2220 0.3892 0.0683 1.0000 Uiso
H112 0.7275 0.2572 0.4159 0.0683 1.0000 Uiso
H113 0.6182 0.0738 0.4208 0.0683 1.0000 Uiso

loop_
_atom_site_aniso_label
_atom_site_aniso_U_11
_atom_site_aniso_U_22
_atom_site_aniso_U_33
_atom_site_aniso_U_23
_atom_site_aniso_U_13
_atom_site_aniso_U_12
O1 0.0315(9) 0.035(1) 0.0311(9) -0.0044(7) 0.0067(7) -0.0078(7)
C1 0.0350(13) 0.0256(11) 0.0286(11) -0.0016(9) 0.0099(9) -0.005(1)
C2 0.0251(11) 0.020(1) 0.022(1) 0.0019(8) 0.0045(8) 0.0044(9)
C3 0.0279(11) 0.026(1) 0.0154(9) 0.0008(8) 0.0020(8) 0.0020(9)
C4 0.0267(11) 0.0315(12) 0.022(1) 0.0036(9) 0.0063(8) 0.0025(9)
N1 0.0240(9) 0.0209(9) 0.0174(8) 0.0032(6) 0.0020(7) 0.0005(7)
S1 0.0287(3) 0.0198(3) 0.0215(2) -0.0007(2) 0.00525(19) -0.0015(2)
O2 0.047(1) 0.0215(8) 0.0397(9) 0.0048(7) 0.0180(8) 0.0075(8)
O3 0.0361(9) 0.039(1) 0.0261(8) -0.0063(7) -0.0014(7) -0.0132(8)
C5 0.024(1) 0.0190(9) 0.0218(9) 0.0007(8) 0.0037(8) -0.0023(8)
C6 0.0309(12) 0.0324(12) 0.0272(11) 0.0020(9) 0.0011(9) 0.002(1)
C7 0.0451(14) 0.0412(14) 0.022(1) 0.000(1) 0.000(1) -0.0071(12)
C8 0.0410(14) 0.0352(13) 0.0318(12) -0.009(1) 0.015(1) -0.0166(11)
C9 0.0260(12) 0.0403(14) 0.0446(14) -0.0065(11) 0.011(1) -0.001(1)
C10 0.0239(11) 0.0357(13) 0.0322(12) -0.001(1) 0.0014(9) 0.000(1)
C11 0.065(2) 0.060(2) 0.0458(16) -0.0209(15) 0.0320(15) -0.0285(17)

loop_
_atom_type_symbol
_atom_type_scat_dispersion_real
_atom_type_scat_dispersion_imag
_atom_type_scat_Cromer_Mann_a1
_atom_type_scat_Cromer_Mann_b1
_atom_type_scat_Cromer_Mann_a2
_atom_type_scat_Cromer_Mann_b2
_atom_type_scat_Cromer_Mann_a3
_atom_type_scat_Cromer_Mann_b3
_atom_type_scat_Cromer_Mann_a4
_atom_type_scat_Cromer_Mann_b4
_atom_type_scat_Cromer_Mann_c
_atom_type_scat_source
'C   ' 0.0020 0.0020 2.3100 20.8439 1.0200 10.2075 1.5886 0.5687 0.8650 51.6512 0.2156 International_Tables_Vol_IV_Table_2.2B
'H   ' 0.0000 0.0000 0.4930 10.5109 0.3229 26.1257 0.1402 3.1424 0.0408 57.7997 0.0030 International_Tables_Vol_IV_Table_2.2B
'N   ' 0.0040 0.0030 12.2126 0.0057 3.1322 9.8933 2.0125 28.9975 1.1663 0.5826 -11.5290 International_Tables_Vol_IV_Table_2.2B
'O   ' 0.0080 0.0060 3.0485 13.2771 2.2868 5.7011 1.5463 0.3239 0.8670 32.9089 0.2508 International_Tables_Vol_IV_Table_2.2B
'S   ' 0.1100 0.1240 6.9053 1.4679 5.2034 22.2151 1.4379 0.2536 1.5863 56.1720 0.8669 International_Tables_Vol_IV_Table_2.2B

loop_
_geom_angle_atom_site_label_1
_geom_angle_atom_site_label_2
_geom_angle_atom_site_label_3
_geom_angle
_geom_angle_publ_flag
C1 O1 C4 109.05(17) yes
O1 C1 C2 105.82(18) yes
O1 C1 H11 110.38 no
C2 C1 H11 110.4 no
O1 C1 H12 110.4 no
C2 C1 H12 110.38 no
H11 C1 H12 109.5 no
C1 C2 C3 106.87(18) yes
C1 C2 N1 110.36(18) yes
C3 C2 N1 61.11(13) yes
C1 C2 H21 102.75 no
C3 C2 H21 136.7 no
N1 C2 H21 133.8 no
C2 C3 C4 107.35(18) yes
C2 C3 N1 60.29(13) yes
C4 C3 N1 111.20(17) yes
C2 C3 H31 137.1 no
C4 C3 H31 102.01 no
N1 C3 H31 133.9 no
O1 C4 C3 105.41(16) yes
O1 C4 H41 110.5 no
C3 C4 H41 110.5 no
O1 C4 H42 110.5 no
C3 C4 H42 110.5 no
H41 C4 H42 109.47 no
C2 N1 C3 58.60(13) yes
C2 N1 S1 115.84(14) yes
C3 N1 S1 114.69(14) yes
N1 S1 O2 105.5(1) yes
N1 S1 O3 111.6(1) yes
O2 S1 O3 118.27(11) yes
N1 S1 C5 101.9(1) yes
O2 S1 C5 109.7(1) yes
O3 S1 C5 108.58(11) yes
S1 C5 C6 118.87(17) yes
S1 C5 C10 119.98(17) yes
C6 C5 C10 121.2(2) yes
C5 C6 C7 119.0(2) yes
C5 C6 H61 120.5 no
C7 C6 H61 120.5 no
C6 C7 C8 121.0(2) yes
C6 C7 H71 119.5 no
C8 C7 H71 119.5 no
C7 C8 C9 118.8(2) yes
C7 C8 C11 121.1(3) yes
C9 C8 C11 120.1(3) yes
C8 C9 C10 121.3(2) yes
C8 C9 H91 119.4 no
C10 C9 H91 119.4 no
C5 C10 C9 118.7(2) yes
C5 C10 H101 120.7 no
C9 C10 H101 120.7 no
C8 C11 H111 109.5 no
C8 C11 H112 109.5 no
H111 C11 H112 109.5 no
C8 C11 H113 109.5 no
H111 C11 H113 109.5 no
H112 C11 H113 109.5 no

loop_
_geom_bond_atom_site_label_1
_geom_bond_atom_site_label_2
_geom_bond_distance
_geom_bond_publ_flag
O1 C1 1.442(3) yes
O1 C4 1.442(3) yes
C1 C2 1.499(3) yes
C1 H11 1.000 no
C1 H12 1.000 no
C2 C3 1.466(3) yes
C2 N1 1.492(3) yes
C2 H21 1.000 no
C3 C4 1.500(3) yes
C3 N1 1.504(2) yes
C3 H31 1.000 no
C4 H41 1.000 no
C4 H42 1.000 no
N1 S1 1.6623(19) yes
S1 O2 1.4338(17) yes
S1 O3 1.4406(17) yes
S1 C5 1.753(2) yes
C5 C6 1.389(3) yes
C5 C10 1.382(3) yes
C6 C7 1.389(3) yes
C6 H61 1.000 no
C7 C8 1.386(4) yes
C7 H71 1.000 no
C8 C9 1.387(4) yes
C8 C11 1.512(3) yes
C9 C10 1.394(3) yes
C9 H91 1.000 no
C10 H101 1.000 no
C11 H111 1.000 no
C11 H112 1.000 no
C11 H113 1.000 no

loop_
_cod_related_entry_id
_cod_related_entry_database
_cod_related_entry_code
1 ChemSpider 9347580
